data_7158924
loop_
_publ_author_name
'Chaudhry, Mohammad T.'
'Patrick, Brian O.'
'Akine, Shigehisa'
'MacLachlan, Mark J.'

_publ_section_title
;
 Noncooperative guest binding by metal-free [2 + 2] Schiff-base
 macrocycles
;
_journal_name_full 'Organic &amp; Biomolecular Chemistry'
_journal_paper_doi 10.1039/D2OB01511K
_journal_year 2022
_chemical_formula_moiety 'C48 H44 N4 O10'
_chemical_formula_sum 'C48 H44 N4 O10'
_chemical_formula_weight 836.87
_chemical_name_systematic macrocycle
_space_group_crystal_system trigonal
_space_group_IT_number 148
_space_group_name_Hall '-R 3'
_space_group_name_H-M_alt 'R -3 :H'
_atom_sites_solution_hydrogens geom
_audit_creation_date 2021-12-08
_audit_creation_method
;
Olex2 1.3
(compiled 2020.11.12 svn.r5f609507 for OlexSys, GUI svn.r6272)
;
_audit_update_record
;
2022-04-18 deposited with the CCDC.	2022-10-04 downloaded from the CCDC.
;
_cell_angle_alpha 90
_cell_angle_beta 90
_cell_angle_gamma 120
_cell_formula_units_Z 18
_cell_length_a 47.0846(12)
_cell_length_b 47.0846(12)
_cell_length_c 10.6294(5)
_cell_measurement_reflns_used 6913
_cell_measurement_temperature 100
_cell_measurement_theta_max 21.07
_cell_measurement_theta_min 2.160
_cell_volume 20407.8(12)
_computing_cell_refinement 'SAINT V8.40B (?, 2016)'
_computing_data_reduction 'SAINT V8.40B (?, 2016)'
_computing_molecular_graphics 'Olex2 1.3 (Dolomanov et al., 2009)'
_computing_publication_material 'Olex2 1.3 (Dolomanov et al., 2009)'
_computing_structure_refinement 'SHELXL 2017/1 (Sheldrick, 2015)'
_computing_structure_solution 'SHELXT 2014/5 (Sheldrick, 2014)'
_diffrn_ambient_temperature 100
_diffrn_detector 'CCD area detector'
_diffrn_detector_area_resol_mean 5.6
_diffrn_detector_type 'Bruker SMART CCD 6000 area detector'
_diffrn_measured_fraction_theta_full 0.998
_diffrn_measured_fraction_theta_max 0.998
_diffrn_measurement_device 'three-circle diffractometer'
_diffrn_measurement_device_type 'Bruker SMART CCD 6000 area detector'
_diffrn_measurement_method '\f and \w scans'
_diffrn_radiation_monochromator graphite
_diffrn_radiation_probe x-ray
_diffrn_radiation_type MoK\a
_diffrn_radiation_wavelength 0.71073
_diffrn_reflns_av_R_equivalents 0.0633
_diffrn_reflns_av_unetI/netI 0.0485
_diffrn_reflns_Laue_measured_fraction_full 0.998
_diffrn_reflns_Laue_measured_fraction_max 0.998
_diffrn_reflns_limit_h_max 49
_diffrn_reflns_limit_h_min -39
_diffrn_reflns_limit_k_max 50
_diffrn_reflns_limit_k_min -50
_diffrn_reflns_limit_l_max 11
_diffrn_reflns_limit_l_min -11
_diffrn_reflns_number 39894
_diffrn_reflns_point_group_measured_fraction_full 0.998
_diffrn_reflns_point_group_measured_fraction_max 0.998
_diffrn_reflns_theta_full 22.522
_diffrn_reflns_theta_max 22.522
_diffrn_reflns_theta_min 1.730
_diffrn_source 'sealed X-ray tube'
_diffrn_source_current 0.99
_diffrn_source_power 0.0495
_diffrn_source_target Mo
_diffrn_source_voltage 50.0
_diffrn_standards_number 0
_exptl_absorpt_coefficient_mu 0.087
_exptl_absorpt_correction_T_max 0.7448
_exptl_absorpt_correction_T_min 0.5945
_exptl_absorpt_correction_type multi-scan
_exptl_absorpt_process_details
;
SADABS-2016/2 (Bruker,2016/2) was used for absorption correction.
wR2(int) was 0.0888 before and 0.0573 after correction.
The Ratio of minimum to maximum transmission is 0.7982.
The \l/2 correction factor is Not present.
;
_exptl_crystal_colour orange
_exptl_crystal_colour_primary orange
_exptl_crystal_density_diffrn 1.226
_exptl_crystal_description prism
_exptl_crystal_F_000 7920
_exptl_crystal_preparation
'Macrocyclization with substituted bisformylphenol and substituted o-phenylene diamine.,Luminescent'
_exptl_crystal_recrystallization_method 'Slow evaporation from DCM.'
_exptl_crystal_size_max 0.27
_exptl_crystal_size_mid 0.22
_exptl_crystal_size_min 0.1
_refine_diff_density_max 0.326
_refine_diff_density_min -0.210
_refine_diff_density_rms 0.053
_refine_ls_extinction_method none
_refine_ls_goodness_of_fit_ref 1.032
_refine_ls_hydrogen_treatment constr
_refine_ls_matrix_type full
_refine_ls_number_parameters 567
_refine_ls_number_reflns 5932
_refine_ls_number_restraints 894
_refine_ls_restrained_S_all 0.960
_refine_ls_R_factor_all 0.0853
_refine_ls_R_factor_gt 0.0589
_refine_ls_shift/su_max 0.000
_refine_ls_shift/su_mean 0.000
_refine_ls_structure_factor_coef Fsqd
_refine_ls_weighting_details 'w=1/[\s^2^(Fo^2^)+(0.0731P)^2^+61.2522P] where P=(Fo^2^+2Fc^2^)/3'
_refine_ls_weighting_scheme calc
_refine_ls_wR_factor_gt 0.1409
_refine_ls_wR_factor_ref 0.1556
_reflns_Friedel_coverage 0.000
_reflns_number_gt 4343
_reflns_number_total 5932
_reflns_threshold_expression 'I > 2\s(I)'
_cod_data_source_file d2ob01511k2.cif
_cod_data_source_block mm509_sq
_cod_original_cell_volume 20407.8(14)
_cod_original_sg_symbol_H-M 'R -3'
_cod_database_code 7158924
_shelx_shelxl_version_number 2017/1
_shelx_space_group_comment
;
The symmetry employed for this shelxl refinement is uniquely defined
by the following loop, which should always be used as a source of
symmetry information in preference to the above space-group names.
They are only intended as comments.
;
_shelx_estimated_absorpt_t_max 0.991
_shelx_estimated_absorpt_t_min 0.977
_olex2_refinement_description
;
1. Others
 Fixed Uiso: H3(0.058) H5(0.052) H6(0.054) H8(0.062) H1A(0.088) H1B(0.088)
 H1C(0.088) H2A(0.058) H2B(0.058) H3A(0.068) H3B(0.068) H3C(0.068) H4A(0.047)
 H4B(0.047) H7(0.042) H10(0.043) H11(0.044) H13(0.046) H14(0.051) H15(0.049)
 H19(0.043) H20(0.046) H21(0.047) H24(0.042) H26(0.044) H29(0.04) H31(0.037)
 H33(0.044) H34(0.049) H35(0.048) H39(0.052) H40(0.054) H41(0.051) H44(0.044)
 H45A(0.05) H45B(0.05) H46A(0.077) H46B(0.077) H46C(0.077) H47A(0.068)
 H47B(0.068) H48B(0.128) H48A(0.128) H48C(0.128)
 Fixed X: H3(0.28078) H5(0.149115) H6(0.134105) H8(0.257725) H1A(0.404621)
 H1B(0.430453) H1C(0.422027) H2A(0.368471) H2B(0.375984) H3A(0.48855)
 H3B(0.493735) H3C(0.48441) H4A(0.441052) H4B(0.437226) H7(0.387331)
 H10(0.3358) H11(0.353891) H13(0.342187) H14(0.307258) H15(0.254255)
 H19(0.26709) H20(0.256602) H21(0.204056) H24(0.145989) H26(0.092753)
 H29(0.033551) H31(0.054741) H33(0.053226) H34(0.077892) H35(0.133621)
 H39(0.152013) H40(0.181531) H41(0.237409) H44(0.28816) H45A(-0.042561) H45B(-
 0.016965) H46A(-0.026383) H46B(0.011387) H46C(-0.012748) H47A(0.069914)
 H47B(0.054717) H48B(0.020745) H48A(0.037558) H48C(0.006775)
 Fixed Y: H3(0.261913) H5(0.165188) H6(0.215593) H8(0.289734) H1A(0.494944)
 H1B(0.484209) H1C(0.483905) H2A(0.440433) H2B(0.441215) H3A(0.407424)
 H3B(0.390366) H3C(0.418502) H4A(0.355621) H4B(0.365713) H7(0.326741)
 H10(0.388628) H11(0.276413) H13(0.218885) H14(0.163234) H15(0.144151)
 H19(0.203165) H20(0.214453) H21(0.202001) H24(0.18021) H26(0.138224)
 H29(0.16481) H31(0.163531) H33(0.17342) H34(0.200872) H35(0.241037)
 H39(0.290058) H40(0.334959) H41(0.355944) H44(0.356711) H45A(0.129107)
 H45B(0.136169) H46A(0.180581) H46B(0.192105) H46C(0.185514) H47A(0.12962)
 H47B(0.0951) H48B(0.109249) H48A(0.087404) H48C(0.074612)
 Fixed Z: H3(0.442056) H5(0.5764) H6(0.501125) H8(0.278207) H1A(0.352868)
 H1B(0.309612) H1C(0.455635) H2A(0.420952) H2B(0.273003) H3A(0.370458)
 H3B(0.49168) H3C(0.508383) H4A(0.399661) H4B(0.540708) H7(0.406076)
 H10(0.353079) H11(0.33907) H13(0.331239) H14(0.361212) H15(0.43841)
 H19(0.676721) H20(0.876746) H21(0.933853) H24(0.882046) H26(0.921659)
 H29(0.640234) H31(0.449861) H33(0.224918) H34(0.040467) H35(0.041454)
 H39(0.34533) H40(0.477085) H41(0.507456) H44(0.459322) H45A(0.789457)
 H45B(0.678375) H46A(0.704527) H46B(0.729239) H46C(0.845459) H47A(1.117897)
 H47B(1.045564) H48B(1.234476) H48A(1.257934) H48C(1.165251)
;
_smtbx_masks_void_probe_radius 1.2
_smtbx_masks_void_truncation_radius 1.2
_olex2_date_sample_data_collection 2020-11-16
_olex2_date_sample_submission 2020-11-16
_olex2_exptl_crystal_mounting_method 'Mounted to a mylar loop using parafin oil.'
_olex2_submission_original_sample_id 'mac OC2'
_olex2_submission_special_instructions 'No special instructions were received'

loop_
_space_group_symop_operation_xyz
'x, y, z'
'-y, x-y, z'
'-x+y, -x, z'
'x+2/3, y+1/3, z+1/3'
'-y+2/3, x-y+1/3, z+1/3'
'-x+y+2/3, -x+1/3, z+1/3'
'x+1/3, y+2/3, z+2/3'
'-y+1/3, x-y+2/3, z+2/3'
'-x+y+1/3, -x+2/3, z+2/3'
'-x, -y, -z'
'y, -x+y, -z'
'x-y, x, -z'
'-x+2/3, -y+1/3, -z+1/3'
'y+2/3, -x+y+1/3, -z+1/3'
'x-y+2/3, x+1/3, -z+1/3'
'-x+1/3, -y+2/3, -z+2/3'
'y+1/3, -x+y+2/3, -z+2/3'
'x-y+1/3, x+2/3, -z+2/3'

loop_
_atom_site_label
_atom_site_type_symbol
_atom_site_fract_x
_atom_site_fract_y
_atom_site_fract_z
_atom_site_U_iso_or_equiv
_atom_site_adp_type
_atom_site_occupancy
_atom_site_site_symmetry_order
_atom_site_calc_flag
_atom_site_refinement_flags_posn
_atom_site_refinement_flags_adp
_atom_site_refinement_flags_occupancy
_atom_site_disorder_assembly
_atom_site_disorder_group
O1 O 0.40024(6) 0.42486(6) 0.3797(3) 0.0436(7) Uani 1 1 d . U . . .
O2 O 0.42864(6) 0.39067(5) 0.4071(2) 0.0396(6) Uani 1 1 d . U . . .
O3 O 0.26663(6) 0.24255(6) 0.4604(2) 0.0384(6) Uani 1 1 d . U . . .
H3 H 0.280780 0.261913 0.442056 0.058 Uiso 1 1 calc R U . . .
O4 O 0.22558(5) 0.17709(5) 0.4900(2) 0.0347(6) Uani 1 1 d . U . . .
O5 O 0.16646(5) 0.16645(6) 0.5492(2) 0.0344(6) Uani 1 1 d . U . . .
H5 H 0.149115 0.165188 0.576400 0.052 Uiso 1 1 calc R U . . .
O6 O 0.14584(5) 0.22651(6) 0.4402(2) 0.0362(6) Uani 1 1 d . U . . .
H6 H 0.134105 0.215593 0.501125 0.054 Uiso 1 1 calc R U . . .
O7 O 0.17502(6) 0.25784(6) 0.2170(2) 0.0410(6) Uani 1 1 d . U . . .
O8 O 0.23805(6) 0.28129(6) 0.2556(3) 0.0413(7) Uani 1 1 d . U . . .
H8 H 0.257725 0.289734 0.278207 0.062 Uiso 1 1 calc R U . . .
O9 O 0.00100(6) 0.13700(7) 0.8494(2) 0.0488(7) Uani 1 1 d . U . . .
O10 O 0.03299(6) 0.12099(7) 1.0023(2) 0.0496(7) Uani 1 1 d . U . . .
N1 N 0.29264(7) 0.32537(7) 0.3573(3) 0.0361(7) Uani 1 1 d . U . . .
N2 N 0.32241(7) 0.28907(7) 0.3925(3) 0.0350(7) Uani 1 1 d . U . . .
N3 N 0.12706(7) 0.16677(7) 0.7170(3) 0.0318(7) Uani 1 1 d . U . . .
N4 N 0.09339(6) 0.18306(6) 0.5540(3) 0.0303(7) Uani 1 1 d . U . . .
C1 C 0.41310(10) 0.48010(9) 0.3701(5) 0.0583(12) Uani 1 1 d . U . . .
H1A H 0.404621 0.494944 0.352868 0.088 Uiso 1 1 calc R U . . .
H1B H 0.430453 0.484209 0.309612 0.088 Uiso 1 1 calc R U . . .
H1C H 0.422027 0.483905 0.455635 0.088 Uiso 1 1 calc R U . . .
C2 C 0.38581(9) 0.44523(9) 0.3581(4) 0.0485(11) Uani 1 1 d . U . . .
H2A H 0.368471 0.440433 0.420952 0.058 Uiso 1 1 calc R U . . .
H2B H 0.375984 0.441215 0.273003 0.058 Uiso 1 1 calc R U . . .
C3 C 0.48112(9) 0.39989(9) 0.4565(4) 0.0450(10) Uani 1 1 d . U . . .
H3A H 0.488550 0.407424 0.370458 0.068 Uiso 1 1 calc R U . . .
H3B H 0.493735 0.390366 0.491680 0.068 Uiso 1 1 calc R U . . .
H3C H 0.484410 0.418502 0.508383 0.068 Uiso 1 1 calc R U . . .
C4 C 0.44502(9) 0.37419(9) 0.4549(4) 0.0393(9) Uani 1 1 d . U . . .
H4A H 0.441052 0.355621 0.399661 0.047 Uiso 1 1 calc R U . . .
H4B H 0.437226 0.365713 0.540708 0.047 Uiso 1 1 calc R U . . .
C5 C 0.37975(8) 0.39162(8) 0.3790(3) 0.0345(9) Uani 1 1 d . U . . .
C6 C 0.39517(8) 0.37288(8) 0.3953(3) 0.0334(9) Uani 1 1 d . U . . .
C7 C 0.37681(8) 0.33934(8) 0.3962(3) 0.0347(9) Uani 1 1 d . U . . .
H7 H 0.387331 0.326741 0.406076 0.042 Uiso 1 1 calc R U . . .
C8 C 0.34277(8) 0.32348(8) 0.3828(3) 0.0325(9) Uani 1 1 d . U . . .
C9 C 0.32749(8) 0.34188(8) 0.3699(3) 0.0342(9) Uani 1 1 d . U . . .
C10 C 0.34626(9) 0.37605(8) 0.3655(3) 0.0357(9) Uani 1 1 d . U . . .
H10 H 0.335800 0.388628 0.353079 0.043 Uiso 1 1 calc R U . . .
C11 C 0.33227(9) 0.26868(8) 0.3695(4) 0.0371(9) Uani 1 1 d . U . . .
H11 H 0.353891 0.276413 0.339070 0.044 Uiso 1 1 calc R U . . .
C12 C 0.31064(8) 0.23397(8) 0.3895(3) 0.0347(9) Uani 1 1 d . U . . .
C13 C 0.32067(9) 0.21133(9) 0.3624(4) 0.0387(9) Uani 1 1 d . U . . .
H13 H 0.342187 0.218885 0.331239 0.046 Uiso 1 1 calc R U . . .
C14 C 0.30000(9) 0.17830(9) 0.3801(4) 0.0427(10) Uani 1 1 d . U . . .
H14 H 0.307258 0.163234 0.361212 0.051 Uiso 1 1 calc R U . . .
C15 C 0.26850(9) 0.16697(9) 0.4255(4) 0.0406(9) Uani 1 1 d . U . . .
H15 H 0.254255 0.144151 0.438410 0.049 Uiso 1 1 calc R U . . .
C16 C 0.25790(8) 0.18876(8) 0.4518(4) 0.0357(9) Uani 1 1 d . U . . .
C17 C 0.27850(8) 0.22231(8) 0.4341(3) 0.0334(9) Uani 1 1 d . U . . .
C18 C 0.22139(8) 0.18559(8) 0.6085(3) 0.0306(8) Uani 1 1 d . U . . .
C19 C 0.24560(9) 0.19857(8) 0.6978(4) 0.0359(9) Uani 1 1 d . U . . .
H19 H 0.267090 0.203165 0.676721 0.043 Uiso 1 1 calc R U . . .
C20 C 0.23935(8) 0.20502(9) 0.8168(4) 0.0383(9) Uani 1 1 d . U . . .
H20 H 0.256602 0.214453 0.876746 0.046 Uiso 1 1 calc R U . . .
C21 C 0.20836(8) 0.19798(9) 0.8504(4) 0.0389(9) Uani 1 1 d . U . . .
H21 H 0.204056 0.202001 0.933853 0.047 Uiso 1 1 calc R U . . .
C22 C 0.18305(8) 0.18481(8) 0.7609(3) 0.0323(8) Uani 1 1 d . U . . .
C23 C 0.18965(8) 0.17911(8) 0.6387(3) 0.0288(8) Uani 1 1 d . U . . .
C24 C 0.15022(8) 0.17726(8) 0.7971(4) 0.0351(9) Uani 1 1 d . U . . .
H24 H 0.145989 0.180210 0.882046 0.042 Uiso 1 1 calc R U . . .
C25 C 0.09522(8) 0.15943(8) 0.7523(3) 0.0311(8) Uani 1 1 d . U . . .
C26 C 0.08078(8) 0.14379(9) 0.8646(4) 0.0366(9) Uani 1 1 d . U . . .
H26 H 0.092753 0.138224 0.921659 0.044 Uiso 1 1 calc R U . . .
C27 C 0.04913(9) 0.13621(9) 0.8941(3) 0.0389(9) Uani 1 1 d . U . . .
C28 C 0.03161(8) 0.14481(9) 0.8102(4) 0.0370(9) Uani 1 1 d . U . . .
C29 C 0.04564(8) 0.15947(8) 0.6976(3) 0.0335(9) Uani 1 1 d . U . . .
H29 H 0.033551 0.164810 0.640234 0.040 Uiso 1 1 calc R U . . .
C30 C 0.07733(8) 0.16665(8) 0.6659(3) 0.0306(8) Uani 1 1 d . U . . .
C31 C 0.07761(8) 0.17881(8) 0.4513(3) 0.0306(8) Uani 1 1 d . U . . .
H31 H 0.054741 0.163531 0.449861 0.037 Uiso 1 1 calc R U . . .
C32 C 0.09336(8) 0.19647(8) 0.3373(3) 0.0310(8) Uani 1 1 d . U . . .
C33 C 0.07581(9) 0.18967(9) 0.2255(4) 0.0366(9) Uani 1 1 d . U . . .
H33 H 0.053226 0.173420 0.224918 0.044 Uiso 1 1 calc R U . . .
C34 C 0.09029(9) 0.20584(9) 0.1159(4) 0.0412(9) Uani 1 1 d . U . . .
H34 H 0.077892 0.200872 0.040467 0.049 Uiso 1 1 calc R U . . .
C35 C 0.12339(10) 0.22961(9) 0.1167(4) 0.0403(9) Uani 1 1 d . U . . .
H35 H 0.133621 0.241037 0.041454 0.048 Uiso 1 1 calc R U . . .
C36 C 0.14132(9) 0.23664(9) 0.2255(4) 0.0357(9) Uani 1 1 d . U . . .
C37 C 0.12713(8) 0.22015(8) 0.3376(3) 0.0309(8) Uani 1 1 d . U . . .
C38 C 0.19033(8) 0.28369(9) 0.2995(4) 0.0351(9) Uani 1 1 d . U . . .
C39 C 0.17479(9) 0.29837(9) 0.3583(4) 0.0429(10) Uani 1 1 d . U . . .
H39 H 0.152013 0.290058 0.345330 0.052 Uiso 1 1 calc R U . . .
C40 C 0.19236(9) 0.32513(9) 0.4358(4) 0.0453(10) Uani 1 1 d . U . . .
H40 H 0.181531 0.334959 0.477085 0.054 Uiso 1 1 calc R U . . .
C41 C 0.22550(9) 0.33764(9) 0.4535(4) 0.0429(10) Uani 1 1 d . U . . .
H41 H 0.237409 0.355944 0.507456 0.051 Uiso 1 1 calc R U . . .
C42 C 0.24168(8) 0.32345(8) 0.3922(4) 0.0353(9) Uani 1 1 d . U . . .
C43 C 0.22396(8) 0.29616(8) 0.3155(3) 0.0349(9) Uani 1 1 d . U . . .
C44 C 0.27668(9) 0.33765(8) 0.4087(4) 0.0363(9) Uani 1 1 d . U . . .
H44 H 0.288160 0.356711 0.459322 0.044 Uiso 1 1 calc R U . . .
C45 C -0.01934(8) 0.14293(9) 0.7641(4) 0.0415(10) Uani 1 1 d . U . . .
H45A H -0.042561 0.129107 0.789457 0.050 Uiso 1 1 calc R U . . .
H45B H -0.016965 0.136169 0.678375 0.050 Uiso 1 1 calc R U . . .
C46 C -0.01104(10) 0.17841(9) 0.7605(4) 0.0512(11) Uani 1 1 d . U . . .
H46A H -0.026383 0.180581 0.704527 0.077 Uiso 1 1 calc R U . . .
H46B H 0.011387 0.192105 0.729239 0.077 Uiso 1 1 calc R U . . .
H46C H -0.012748 0.185514 0.845459 0.077 Uiso 1 1 calc R U . . .
C47 C 0.04930(10) 0.11053(11) 1.0878(4) 0.0564(12) Uani 1 1 d . U . . .
H47A H 0.069914 0.129620 1.117897 0.068 Uiso 1 1 calc R U . . .
H47B H 0.054717 0.095100 1.045564 0.068 Uiso 1 1 calc R U . . .
C48 C 0.02665(13) 0.09403(14) 1.1956(5) 0.0854(17) Uani 1 1 d . U . . .
H48B H 0.020745 0.109249 1.234476 0.128 Uiso 1 1 calc R U . . .
H48A H 0.037558 0.087404 1.257934 0.128 Uiso 1 1 calc R U . . .
H48C H 0.006775 0.074612 1.165251 0.128 Uiso 1 1 calc R U . . .

loop_
_atom_site_aniso_label
_atom_site_aniso_U_11
_atom_site_aniso_U_22
_atom_site_aniso_U_33
_atom_site_aniso_U_23
_atom_site_aniso_U_13
_atom_site_aniso_U_12
O1 0.0310(14) 0.0252(14) 0.076(2) 0.0124(12) 0.0106(13) 0.0153(12)
O2 0.0274(14) 0.0293(14) 0.0631(18) 0.0113(12) 0.0089(12) 0.0149(12)
O3 0.0300(14) 0.0254(13) 0.0603(18) 0.0043(13) 0.0084(12) 0.0142(12)
O4 0.0262(13) 0.0301(13) 0.0455(16) -0.0005(11) 0.0028(11) 0.0123(11)
O5 0.0263(13) 0.0342(14) 0.0453(15) -0.0039(12) -0.0043(12) 0.0171(12)
O6 0.0256(13) 0.0350(15) 0.0425(15) 0.0048(12) 0.0018(11) 0.0109(12)
O7 0.0310(14) 0.0395(15) 0.0532(17) 0.0066(13) 0.0075(12) 0.0181(12)
O8 0.0308(14) 0.0368(15) 0.0604(18) 0.0042(13) 0.0102(13) 0.0200(13)
O9 0.0240(14) 0.0674(19) 0.0511(17) 0.0131(14) 0.0028(12) 0.0200(13)
O10 0.0317(15) 0.0593(18) 0.0479(17) 0.0144(14) 0.0001(12) 0.0153(14)
N1 0.0319(17) 0.0333(17) 0.047(2) 0.0085(14) 0.0081(14) 0.0188(15)
N2 0.0332(17) 0.0297(17) 0.0435(19) 0.0064(14) 0.0044(14) 0.0168(14)
N3 0.0235(16) 0.0311(17) 0.0412(18) 0.0002(14) -0.0028(14) 0.0141(14)
N4 0.0239(16) 0.0272(16) 0.0409(18) -0.0007(13) -0.0001(14) 0.0137(13)
C1 0.046(3) 0.032(2) 0.100(4) 0.017(2) 0.017(2) 0.021(2)
C2 0.034(2) 0.033(2) 0.083(3) 0.014(2) 0.013(2) 0.0208(18)
C3 0.040(2) 0.041(2) 0.056(3) -0.001(2) 0.0011(19) 0.0215(19)
C4 0.037(2) 0.038(2) 0.048(2) 0.0064(18) 0.0081(18) 0.0228(18)
C5 0.030(2) 0.029(2) 0.044(2) 0.0112(17) 0.0120(17) 0.0134(17)
C6 0.029(2) 0.030(2) 0.042(2) 0.0053(17) 0.0073(16) 0.0149(17)
C7 0.030(2) 0.030(2) 0.047(2) 0.0090(17) 0.0091(17) 0.0176(17)
C8 0.032(2) 0.0270(19) 0.039(2) 0.0077(16) 0.0072(16) 0.0153(16)
C9 0.029(2) 0.035(2) 0.041(2) 0.0081(17) 0.0088(17) 0.0168(17)
C10 0.035(2) 0.029(2) 0.048(2) 0.0093(17) 0.0107(17) 0.0194(17)
C11 0.030(2) 0.030(2) 0.052(2) 0.0042(17) 0.0048(18) 0.0161(17)
C12 0.030(2) 0.031(2) 0.044(2) 0.0050(17) 0.0046(17) 0.0165(17)
C13 0.029(2) 0.039(2) 0.051(2) 0.0025(18) 0.0039(18) 0.0190(18)
C14 0.037(2) 0.035(2) 0.064(3) 0.0046(19) 0.0024(19) 0.0247(19)
C15 0.038(2) 0.028(2) 0.057(3) 0.0044(18) 0.0009(18) 0.0168(18)
C16 0.025(2) 0.031(2) 0.051(2) 0.0029(17) 0.0051(17) 0.0143(17)
C17 0.034(2) 0.0287(19) 0.043(2) 0.0020(16) 0.0022(17) 0.0192(17)
C18 0.0248(19) 0.0228(19) 0.042(2) 0.0057(16) 0.0012(16) 0.0102(16)
C19 0.0253(19) 0.030(2) 0.047(2) 0.0042(17) 0.0003(17) 0.0097(17)
C20 0.0222(19) 0.040(2) 0.045(2) 0.0013(18) -0.0098(17) 0.0100(17)
C21 0.031(2) 0.039(2) 0.044(2) -0.0046(18) -0.0069(17) 0.0145(18)
C22 0.0254(19) 0.0248(19) 0.043(2) 0.0025(16) -0.0050(16) 0.0098(16)
C23 0.0273(19) 0.0195(18) 0.040(2) 0.0003(15) -0.0065(16) 0.0121(16)
C24 0.031(2) 0.035(2) 0.040(2) -0.0034(17) -0.0037(17) 0.0170(18)
C25 0.0244(19) 0.029(2) 0.038(2) -0.0034(16) -0.0006(16) 0.0119(16)
C26 0.027(2) 0.037(2) 0.044(2) -0.0033(17) -0.0086(17) 0.0145(17)
C27 0.031(2) 0.039(2) 0.039(2) 0.0046(18) 0.0005(17) 0.0109(18)
C28 0.0182(19) 0.041(2) 0.045(2) -0.0010(18) 0.0021(16) 0.0098(17)
C29 0.0230(19) 0.035(2) 0.041(2) -0.0001(17) -0.0012(16) 0.0131(17)
C30 0.0240(18) 0.0276(19) 0.039(2) -0.0025(16) -0.0007(16) 0.0116(16)
C31 0.0197(18) 0.028(2) 0.046(2) -0.0035(16) 0.0014(16) 0.0125(16)
C32 0.0269(19) 0.032(2) 0.041(2) -0.0020(16) 0.0019(16) 0.0201(17)
C33 0.031(2) 0.043(2) 0.045(2) -0.0021(18) -0.0002(17) 0.0254(18)
C34 0.043(2) 0.053(2) 0.042(2) -0.0048(19) -0.0067(18) 0.035(2)
C35 0.051(2) 0.044(2) 0.040(2) 0.0087(18) 0.0047(19) 0.034(2)
C36 0.031(2) 0.039(2) 0.045(2) 0.0026(17) 0.0048(17) 0.0234(18)
C37 0.0284(19) 0.032(2) 0.041(2) 0.0015(16) -0.0010(16) 0.0211(17)
C38 0.030(2) 0.029(2) 0.046(2) 0.0099(17) 0.0079(17) 0.0147(17)
C39 0.032(2) 0.035(2) 0.066(3) 0.0143(19) 0.0100(19) 0.0190(18)
C40 0.036(2) 0.034(2) 0.071(3) 0.011(2) 0.020(2) 0.0213(19)
C41 0.033(2) 0.027(2) 0.068(3) 0.0085(18) 0.0145(19) 0.0146(18)
C42 0.029(2) 0.029(2) 0.048(2) 0.0102(17) 0.0104(17) 0.0145(17)
C43 0.031(2) 0.029(2) 0.049(2) 0.0124(17) 0.0134(17) 0.0180(17)
C44 0.033(2) 0.0248(19) 0.047(2) 0.0076(17) 0.0100(17) 0.0118(17)
C45 0.0205(19) 0.046(2) 0.053(3) 0.0049(19) 0.0024(17) 0.0131(18)
C46 0.036(2) 0.046(2) 0.067(3) -0.014(2) 0.002(2) 0.017(2)
C47 0.052(3) 0.057(3) 0.055(3) 0.012(2) -0.005(2) 0.023(2)
C48 0.072(4) 0.090(4) 0.081(4) 0.038(3) -0.001(3) 0.030(3)

loop_
_atom_type_symbol
_atom_type_description
_atom_type_scat_dispersion_real
_atom_type_scat_dispersion_imag
_atom_type_scat_source
C C 0.0033 0.0016 'International Tables Vol C Tables 4.2.6.8 and 6.1.1.4'
H H 0.0000 0.0000 'International Tables Vol C Tables 4.2.6.8 and 6.1.1.4'
N N 0.0061 0.0033 'International Tables Vol C Tables 4.2.6.8 and 6.1.1.4'
O O 0.0106 0.0060 'International Tables Vol C Tables 4.2.6.8 and 6.1.1.4'

loop_
_geom_angle_atom_site_label_1
_geom_angle_atom_site_label_2
_geom_angle_atom_site_label_3
_geom_angle
_geom_angle_site_symmetry_1
_geom_angle_site_symmetry_3
_geom_angle_publ_flag
C5 O1 C2 117.5(3) . . ?
C6 O2 C4 117.9(3) . . ?
C17 O3 H3 109.5 . . ?
C18 O4 C16 116.2(3) . . ?
C23 O5 H5 109.5 . . ?
C37 O6 H6 109.5 . . ?
C38 O7 C36 119.9(3) . . ?
C43 O8 H8 109.5 . . ?
C28 O9 C45 118.0(3) . . ?
C27 O10 C47 117.5(3) . . ?
C44 N1 C9 119.3(3) . . ?
C11 N2 C8 123.5(3) . . ?
C24 N3 C25 121.1(3) . . ?
C31 N4 C30 121.5(3) . . ?
H1A C1 H1B 109.5 . . ?
H1A C1 H1C 109.5 . . ?
H1B C1 H1C 109.5 . . ?
C2 C1 H1A 109.5 . . ?
C2 C1 H1B 109.5 . . ?
C2 C1 H1C 109.5 . . ?
O1 C2 C1 106.5(3) . . ?
O1 C2 H2A 110.4 . . ?
O1 C2 H2B 110.4 . . ?
C1 C2 H2A 110.4 . . ?
C1 C2 H2B 110.4 . . ?
H2A C2 H2B 108.6 . . ?
H3A C3 H3B 109.5 . . ?
H3A C3 H3C 109.5 . . ?
H3B C3 H3C 109.5 . . ?
C4 C3 H3A 109.5 . . ?
C4 C3 H3B 109.5 . . ?
C4 C3 H3C 109.5 . . ?
O2 C4 C3 105.3(3) . . ?
O2 C4 H4A 110.7 . . ?
O2 C4 H4B 110.7 . . ?
C3 C4 H4A 110.7 . . ?
C3 C4 H4B 110.7 . . ?
H4A C4 H4B 108.8 . . ?
O1 C5 C6 115.3(3) . . ?
O1 C5 C10 125.2(3) . . ?
C10 C5 C6 119.5(3) . . ?
O2 C6 C5 115.1(3) . . ?
C7 C6 O2 125.0(3) . . ?
C7 C6 C5 119.9(3) . . ?
C6 C7 H7 119.7 . . ?
C6 C7 C8 120.7(3) . . ?
C8 C7 H7 119.7 . . ?
C7 C8 N2 123.0(3) . . ?
C9 C8 N2 117.3(3) . . ?
C9 C8 C7 119.5(3) . . ?
C8 C9 N1 119.0(3) . . ?
C8 C9 C10 119.9(3) . . ?
C10 C9 N1 121.1(3) . . ?
C5 C10 C9 120.5(3) . . ?
C5 C10 H10 119.8 . . ?
C9 C10 H10 119.8 . . ?
N2 C11 H11 119.9 . . ?
N2 C11 C12 120.3(3) . . ?
C12 C11 H11 119.9 . . ?
C13 C12 C11 121.1(3) . . ?
C13 C12 C17 118.7(3) . . ?
C17 C12 C11 120.2(3) . . ?
C12 C13 H13 119.4 . . ?
C14 C13 C12 121.2(3) . . ?
C14 C13 H13 119.4 . . ?
C13 C14 H14 120.0 . . ?
C13 C14 C15 119.9(3) . . ?
C15 C14 H14 120.0 . . ?
C14 C15 H15 120.0 . . ?
C16 C15 C14 120.0(3) . . ?
C16 C15 H15 120.0 . . ?
C15 C16 O4 119.8(3) . . ?
C15 C16 C17 120.8(3) . . ?
C17 C16 O4 119.3(3) . . ?
O3 C17 C12 122.4(3) . . ?
O3 C17 C16 118.2(3) . . ?
C16 C17 C12 119.4(3) . . ?
O4 C18 C19 124.1(3) . . ?
O4 C18 C23 116.2(3) . . ?
C19 C18 C23 119.7(3) . . ?
C18 C19 H19 119.4 . . ?
C20 C19 C18 121.1(3) . . ?
C20 C19 H19 119.4 . . ?
C19 C20 H20 119.7 . . ?
C19 C20 C21 120.5(3) . . ?
C21 C20 H20 119.7 . . ?
C20 C21 H21 120.1 . . ?
C20 C21 C22 119.7(4) . . ?
C22 C21 H21 120.1 . . ?
C21 C22 C24 119.5(3) . . ?
C23 C22 C21 119.7(3) . . ?
C23 C22 C24 120.8(3) . . ?
O5 C23 C18 118.4(3) . . ?
O5 C23 C22 122.4(3) . . ?
C22 C23 C18 119.2(3) . . ?
N3 C24 C22 121.2(3) . . ?
N3 C24 H24 119.4 . . ?
C22 C24 H24 119.4 . . ?
C26 C25 N3 122.5(3) . . ?
C26 C25 C30 119.9(3) . . ?
C30 C25 N3 117.5(3) . . ?
C25 C26 H26 119.6 . . ?
C27 C26 C25 120.7(3) . . ?
C27 C26 H26 119.6 . . ?
O10 C27 C26 124.8(3) . . ?
O10 C27 C28 115.6(3) . . ?
C26 C27 C28 119.5(3) . . ?
O9 C28 C27 115.0(3) . . ?
O9 C28 C29 125.5(3) . . ?
C29 C28 C27 119.6(3) . . ?
C28 C29 H29 119.4 . . ?
C28 C29 C30 121.3(3) . . ?
C30 C29 H29 119.4 . . ?
C25 C30 N4 117.6(3) . . ?
C29 C30 N4 123.4(3) . . ?
C29 C30 C25 118.9(3) . . ?
N4 C31 H31 118.9 . . ?
N4 C31 C32 122.3(3) . . ?
C32 C31 H31 118.9 . . ?
C33 C32 C31 120.6(3) . . ?
C33 C32 C37 119.2(3) . . ?
C37 C32 C31 120.2(3) . . ?
C32 C33 H33 119.2 . . ?
C34 C33 C32 121.6(4) . . ?
C34 C33 H33 119.2 . . ?
C33 C34 H34 120.4 . . ?
C33 C34 C35 119.2(4) . . ?
C35 C34 H34 120.4 . . ?
C34 C35 H35 119.8 . . ?
C36 C35 C34 120.4(4) . . ?
C36 C35 H35 119.8 . . ?
O7 C36 C37 120.7(3) . . ?
C35 C36 O7 117.5(3) . . ?
C35 C36 C37 121.3(3) . . ?
O6 C37 C32 122.2(3) . . ?
O6 C37 C36 119.5(3) . . ?
C36 C37 C32 118.3(3) . . ?
O7 C38 C39 123.8(3) . . ?
O7 C38 C43 115.6(3) . . ?
C39 C38 C43 120.5(4) . . ?
C38 C39 H39 120.0 . . ?
C40 C39 C38 120.0(4) . . ?
C40 C39 H39 120.0 . . ?
C39 C40 H40 119.8 . . ?
C41 C40 C39 120.3(4) . . ?
C41 C40 H40 119.8 . . ?
C40 C41 H41 119.9 . . ?
C40 C41 C42 120.2(4) . . ?
C42 C41 H41 119.9 . . ?
C41 C42 C44 119.3(3) . . ?
C43 C42 C41 119.7(3) . . ?
C43 C42 C44 121.1(3) . . ?
O8 C43 C38 118.4(3) . . ?
O8 C43 C42 122.3(3) . . ?
C42 C43 C38 119.3(3) . . ?
N1 C44 C42 122.1(3) . . ?
N1 C44 H44 119.0 . . ?
C42 C44 H44 119.0 . . ?
O9 C45 H45A 108.9 . . ?
O9 C45 H45B 108.9 . . ?
O9 C45 C46 113.5(3) . . ?
H45A C45 H45B 107.7 . . ?
C46 C45 H45A 108.9 . . ?
C46 C45 H45B 108.9 . . ?
C45 C46 H46A 109.5 . . ?
C45 C46 H46B 109.5 . . ?
C45 C46 H46C 109.5 . . ?
H46A C46 H46B 109.5 . . ?
H46A C46 H46C 109.5 . . ?
H46B C46 H46C 109.5 . . ?
O10 C47 H47A 110.2 . . ?
O10 C47 H47B 110.2 . . ?
O10 C47 C48 107.5(4) . . ?
H47A C47 H47B 108.5 . . ?
C48 C47 H47A 110.2 . . ?
C48 C47 H47B 110.2 . . ?
C47 C48 H48B 109.5 . . ?
C47 C48 H48A 109.5 . . ?
C47 C48 H48C 109.5 . . ?
H48B C48 H48A 109.5 . . ?
H48B C48 H48C 109.5 . . ?
H48A C48 H48C 109.5 . . ?

loop_
_geom_bond_atom_site_label_1
_geom_bond_atom_site_label_2
_geom_bond_distance
_geom_bond_site_symmetry_2
_geom_bond_publ_flag
O1 C2 1.444(4) . ?
O1 C5 1.368(4) . ?
O2 C4 1.433(4) . ?
O2 C6 1.371(4) . ?
O3 H3 0.8400 . ?
O3 C17 1.354(4) . ?
O4 C16 1.395(4) . ?
O4 C18 1.365(4) . ?
O5 H5 0.8400 . ?
O5 C23 1.343(4) . ?
O6 H6 0.8400 . ?
O6 C37 1.338(4) . ?
O7 C36 1.392(4) . ?
O7 C38 1.376(4) . ?
O8 H8 0.8400 . ?
O8 C43 1.342(4) . ?
O9 C28 1.362(4) . ?
O9 C45 1.444(4) . ?
O10 C27 1.367(4) . ?
O10 C47 1.427(5) . ?
N1 C9 1.428(4) . ?
N1 C44 1.277(4) . ?
N2 C8 1.415(4) . ?
N2 C11 1.281(4) . ?
N3 C24 1.272(4) . ?
N3 C25 1.411(4) . ?
N4 C30 1.414(4) . ?
N4 C31 1.279(4) . ?
C1 H1A 0.9800 . ?
C1 H1B 0.9800 . ?
C1 H1C 0.9800 . ?
C1 C2 1.501(5) . ?
C2 H2A 0.9900 . ?
C2 H2B 0.9900 . ?
C3 H3A 0.9800 . ?
C3 H3B 0.9800 . ?
C3 H3C 0.9800 . ?
C3 C4 1.515(5) . ?
C4 H4A 0.9900 . ?
C4 H4B 0.9900 . ?
C5 C6 1.406(5) . ?
C5 C10 1.374(5) . ?
C6 C7 1.370(5) . ?
C7 H7 0.9500 . ?
C7 C8 1.396(5) . ?
C8 C9 1.382(5) . ?
C9 C10 1.396(5) . ?
C10 H10 0.9500 . ?
C11 H11 0.9500 . ?
C11 C12 1.445(5) . ?
C12 C13 1.395(5) . ?
C12 C17 1.409(5) . ?
C13 H13 0.9500 . ?
C13 C14 1.374(5) . ?
C14 H14 0.9500 . ?
C14 C15 1.388(5) . ?
C15 H15 0.9500 . ?
C15 C16 1.376(5) . ?
C16 C17 1.393(5) . ?
C18 C19 1.370(5) . ?
C18 C23 1.405(5) . ?
C19 H19 0.9500 . ?
C19 C20 1.366(5) . ?
C20 H20 0.9500 . ?
C20 C21 1.372(5) . ?
C21 H21 0.9500 . ?
C21 C22 1.404(5) . ?
C22 C23 1.393(5) . ?
C22 C24 1.454(5) . ?
C24 H24 0.9500 . ?
C25 C26 1.388(5) . ?
C25 C30 1.398(5) . ?
C26 H26 0.9500 . ?
C26 C27 1.384(5) . ?
C27 C28 1.406(5) . ?
C28 C29 1.374(5) . ?
C29 H29 0.9500 . ?
C29 C30 1.396(5) . ?
C31 H31 0.9500 . ?
C31 C32 1.447(5) . ?
C32 C33 1.391(5) . ?
C32 C37 1.414(5) . ?
C33 H33 0.9500 . ?
C33 C34 1.371(5) . ?
C34 H34 0.9500 . ?
C34 C35 1.392(5) . ?
C35 H35 0.9500 . ?
C35 C36 1.371(5) . ?
C36 C37 1.397(5) . ?
C38 C39 1.382(5) . ?
C38 C43 1.397(5) . ?
C39 H39 0.9500 . ?
C39 C40 1.382(5) . ?
C40 H40 0.9500 . ?
C40 C41 1.378(5) . ?
C41 H41 0.9500 . ?
C41 C42 1.401(5) . ?
C42 C43 1.392(5) . ?
C42 C44 1.446(5) . ?
C44 H44 0.9500 . ?
C45 H45A 0.9900 . ?
C45 H45B 0.9900 . ?
C45 C46 1.514(5) . ?
C46 H46A 0.9800 . ?
C46 H46B 0.9800 . ?
C46 H46C 0.9800 . ?
C47 H47A 0.9900 . ?
C47 H47B 0.9900 . ?
C47 C48 1.492(6) . ?
C48 H48B 0.9800 . ?
C48 H48A 0.9800 . ?
C48 H48C 0.9800 . ?

loop_
_geom_torsion_atom_site_label_1
_geom_torsion_atom_site_label_2
_geom_torsion_atom_site_label_3
_geom_torsion_atom_site_label_4
_geom_torsion
_geom_torsion_site_symmetry_1
_geom_torsion_site_symmetry_2
_geom_torsion_site_symmetry_3
_geom_torsion_site_symmetry_4
_geom_torsion_publ_flag
O1 C5 C6 O2 -1.2(5) . . . . ?
O1 C5 C6 C7 179.9(3) . . . . ?
O1 C5 C10 C9 -178.1(3) . . . . ?
O2 C6 C7 C8 -179.6(3) . . . . ?
O4 C16 C17 O3 3.0(5) . . . . ?
O4 C16 C17 C12 -176.9(3) . . . . ?
O4 C18 C19 C20 -176.7(3) . . . . ?
O4 C18 C23 O5 -2.5(4) . . . . ?
O4 C18 C23 C22 175.1(3) . . . . ?
O7 C36 C37 O6 4.5(5) . . . . ?
O7 C36 C37 C32 -173.7(3) . . . . ?
O7 C38 C39 C40 -177.3(3) . . . . ?
O7 C38 C43 O8 -3.2(5) . . . . ?
O7 C38 C43 C42 176.6(3) . . . . ?
O9 C28 C29 C30 179.7(3) . . . . ?
O10 C27 C28 O9 0.6(5) . . . . ?
O10 C27 C28 C29 -178.4(3) . . . . ?
N1 C9 C10 C5 179.3(3) . . . . ?
N2 C8 C9 N1 -4.8(5) . . . . ?
N2 C8 C9 C10 177.2(3) . . . . ?
N2 C11 C12 C13 178.6(3) . . . . ?
N2 C11 C12 C17 0.3(6) . . . . ?
N3 C25 C26 C27 -178.2(3) . . . . ?
N3 C25 C30 N4 -4.8(5) . . . . ?
N3 C25 C30 C29 179.5(3) . . . . ?
N4 C31 C32 C33 175.9(3) . . . . ?
N4 C31 C32 C37 -2.1(5) . . . . ?
C2 O1 C5 C6 177.5(3) . . . . ?
C2 O1 C5 C10 -3.4(5) . . . . ?
C4 O2 C6 C5 164.7(3) . . . . ?
C4 O2 C6 C7 -16.5(5) . . . . ?
C5 O1 C2 C1 177.3(3) . . . . ?
C5 C6 C7 C8 -0.9(5) . . . . ?
C6 O2 C4 C3 179.9(3) . . . . ?
C6 C5 C10 C9 1.1(5) . . . . ?
C6 C7 C8 N2 -175.1(3) . . . . ?
C6 C7 C8 C9 -0.8(5) . . . . ?
C7 C8 C9 N1 -179.5(3) . . . . ?
C7 C8 C9 C10 2.5(5) . . . . ?
C8 N2 C11 C12 175.9(3) . . . . ?
C8 C9 C10 C5 -2.7(5) . . . . ?
C9 N1 C44 C42 175.6(3) . . . . ?
C10 C5 C6 O2 179.6(3) . . . . ?
C10 C5 C6 C7 0.7(5) . . . . ?
C11 N2 C8 C7 -25.9(5) . . . . ?
C11 N2 C8 C9 159.6(4) . . . . ?
C11 C12 C13 C14 -179.2(4) . . . . ?
C11 C12 C17 O3 -0.4(5) . . . . ?
C11 C12 C17 C16 179.4(3) . . . . ?
C12 C13 C14 C15 0.1(6) . . . . ?
C13 C12 C17 O3 -178.8(3) . . . . ?
C13 C12 C17 C16 1.0(5) . . . . ?
C13 C14 C15 C16 0.6(6) . . . . ?
C14 C15 C16 O4 176.1(3) . . . . ?
C14 C15 C16 C17 -0.3(6) . . . . ?
C15 C16 C17 O3 179.4(3) . . . . ?
C15 C16 C17 C12 -0.5(6) . . . . ?
C16 O4 C18 C19 -13.8(5) . . . . ?
C16 O4 C18 C23 168.7(3) . . . . ?
C17 C12 C13 C14 -0.9(6) . . . . ?
C18 O4 C16 C15 116.4(4) . . . . ?
C18 O4 C16 C17 -67.2(4) . . . . ?
C18 C19 C20 C21 1.3(5) . . . . ?
C19 C18 C23 O5 179.9(3) . . . . ?
C19 C18 C23 C22 -2.6(5) . . . . ?
C19 C20 C21 C22 -1.6(5) . . . . ?
C20 C21 C22 C23 -0.2(5) . . . . ?
C20 C21 C22 C24 179.7(3) . . . . ?
C21 C22 C23 O5 179.7(3) . . . . ?
C21 C22 C23 C18 2.3(5) . . . . ?
C21 C22 C24 N3 176.6(3) . . . . ?
C23 C18 C19 C20 0.8(5) . . . . ?
C23 C22 C24 N3 -3.4(5) . . . . ?
C24 N3 C25 C26 -40.5(5) . . . . ?
C24 N3 C25 C30 143.5(3) . . . . ?
C24 C22 C23 O5 -0.2(5) . . . . ?
C24 C22 C23 C18 -177.7(3) . . . . ?
C25 N3 C24 C22 179.9(3) . . . . ?
C25 C26 C27 O10 -179.7(3) . . . . ?
C25 C26 C27 C28 -0.8(5) . . . . ?
C26 C25 C30 N4 179.0(3) . . . . ?
C26 C25 C30 C29 3.4(5) . . . . ?
C26 C27 C28 O9 -178.5(3) . . . . ?
C26 C27 C28 C29 2.6(5) . . . . ?
C27 O10 C47 C48 -178.5(4) . . . . ?
C27 C28 C29 C30 -1.4(5) . . . . ?
C28 O9 C45 C46 -79.5(4) . . . . ?
C28 C29 C30 N4 -177.0(3) . . . . ?
C28 C29 C30 C25 -1.6(5) . . . . ?
C30 N4 C31 C32 177.2(3) . . . . ?
C30 C25 C26 C27 -2.2(5) . . . . ?
C31 N4 C30 C25 150.0(3) . . . . ?
C31 N4 C30 C29 -34.6(5) . . . . ?
C31 C32 C33 C34 -179.3(3) . . . . ?
C31 C32 C37 O6 1.9(5) . . . . ?
C31 C32 C37 C36 -179.9(3) . . . . ?
C32 C33 C34 C35 0.1(5) . . . . ?
C33 C32 C37 O6 -176.1(3) . . . . ?
C33 C32 C37 C36 2.1(5) . . . . ?
C33 C34 C35 C36 0.4(5) . . . . ?
C34 C35 C36 O7 172.7(3) . . . . ?
C34 C35 C36 C37 0.5(5) . . . . ?
C35 C36 C37 O6 176.5(3) . . . . ?
C35 C36 C37 C32 -1.7(5) . . . . ?
C36 O7 C38 C39 -26.1(5) . . . . ?
C36 O7 C38 C43 157.9(3) . . . . ?
C37 C32 C33 C34 -1.3(5) . . . . ?
C38 O7 C36 C35 131.3(3) . . . . ?
C38 O7 C36 C37 -56.3(4) . . . . ?
C38 C39 C40 C41 1.0(6) . . . . ?
C39 C38 C43 O8 -179.3(3) . . . . ?
C39 C38 C43 C42 0.5(5) . . . . ?
C39 C40 C41 C42 0.5(6) . . . . ?
C40 C41 C42 C43 -1.5(5) . . . . ?
C40 C41 C42 C44 177.9(3) . . . . ?
C41 C42 C43 O8 -179.2(3) . . . . ?
C41 C42 C43 C38 1.0(5) . . . . ?
C41 C42 C44 N1 178.5(3) . . . . ?
C43 C38 C39 C40 -1.5(5) . . . . ?
C43 C42 C44 N1 -2.1(5) . . . . ?
C44 N1 C9 C8 143.4(4) . . . . ?
C44 N1 C9 C10 -38.6(5) . . . . ?
C44 C42 C43 O8 1.4(5) . . . . ?
C44 C42 C43 C38 -178.4(3) . . . . ?
C45 O9 C28 C27 -175.6(3) . . . . ?
C45 O9 C28 C29 3.3(5) . . . . ?
C47 O10 C27 C26 -3.6(5) . . . . ?
C47 O10 C27 C28 177.3(3) . . . . ?

loop_
_smtbx_masks_void_nr
_smtbx_masks_void_average_x
_smtbx_masks_void_average_y
_smtbx_masks_void_average_z
_smtbx_masks_void_volume
_smtbx_masks_void_count_electrons
_smtbx_masks_void_content
1 0.000 0.000 -0.600 660.1 156.4 ?
2 0.000 0.500 0.500 106.0 0.0 ?
3 0.050 0.800 -0.015 19.4 0.0 ?
4 0.083 0.617 0.652 19.4 0.0 ?
5 0.167 0.333 0.833 106.0 0.0 ?
6 0.167 0.833 0.833 106.0 0.0 ?
7 0.133 0.417 0.682 19.4 0.0 ?
8 0.200 0.250 -0.015 19.4 0.0 ?
9 0.333 0.667 -0.164 660.1 152.8 ?
10 0.333 0.167 0.167 106.0 0.0 ?
11 0.250 0.050 0.015 19.4 0.0 ?
12 0.284 0.867 0.682 19.4 0.0 ?
13 0.383 0.466 0.652 19.4 0.0 ?
14 0.417 0.284 0.318 19.4 0.0 ?
15 0.500 0.500 0.500 106.0 0.0 ?
16 0.500 1.000 0.500 106.0 0.0 ?
17 0.466 0.083 0.348 19.4 0.0 ?
18 0.534 0.917 0.652 19.4 0.0 ?
19 0.667 0.333 -0.498 660.1 149.1 ?
20 0.667 0.833 0.833 106.0 0.0 ?
21 0.583 0.716 0.682 19.4 0.0 ?
22 0.617 0.534 0.348 19.4 0.0 ?
23 0.716 0.133 0.318 19.4 0.0 ?
24 0.750 0.950 -0.015 19.4 0.0 ?
25 0.833 0.167 0.167 106.0 0.0 ?
26 0.833 0.667 0.167 106.0 0.0 ?
27 0.800 0.750 0.015 19.4 0.0 ?
28 0.867 0.583 0.318 19.4 0.0 ?
29 0.917 0.383 0.348 19.4 0.0 ?
30 0.950 0.200 0.015 19.4 0.0 ?
